data_1532881
loop_
_publ_author_name
'Merlo, F.'
'Canepa, F.'
'Napoletano, M.'
'Pani, M.'

_publ_section_title
;
 The structure and magnetism of the new intermetallic compounds R2 Co Si2
 (R= Y, Gd, Tb, Dy)
;
_journal_name_full 'Journal of Alloys Compd.'
_journal_page_first 30
_journal_page_last 39
_journal_volume 372
_journal_year 2004
_chemical_formula_sum 'Co Gd2 Si2'
_chemical_name_systematic 'Gd2 Co Si2'
_space_group_IT_number 12
_symmetry_space_group_name_Hall '-C 2y'
_symmetry_space_group_name_H-M 'C 1 2/m 1'
_cell_angle_alpha 90
_cell_angle_beta 119.1
_cell_angle_gamma 90
_cell_formula_units_Z 4
_cell_length_a 10.561
_cell_length_b 4.162
_cell_length_c 10.077
_cell_volume 387.023
_citation_journal_id_ASTM JALCEU
_cod_data_source_file Merlo_JALCEU_2004_1474.cif
_cod_data_source_block Co1Gd2Si2
_cod_original_cell_volume 387.0229
_cod_original_formula_sum 'Co1 Gd2 Si2'
_cod_database_code 1532881

loop_
_symmetry_equiv_pos_as_xyz
x,y,z
-x,y,-z
-x,-y,-z
x,-y,z
x+1/2,y+1/2,z
-x+1/2,y+1/2,-z
-x+1/2,-y+1/2,-z
x+1/2,-y+1/2,z

loop_
_atom_site_label
_atom_site_type_symbol
_atom_site_fract_x
_atom_site_fract_y
_atom_site_fract_z
_atom_site_occupancy
_atom_site_U_iso_or_equiv
Si1 Si 0.3495 0 0.4349 1 0.0
Gd2 Gd 0.18848 0 0.10509 1 0.0
Gd1 Gd -0.00072 0 0.32658 1 0.0
Co1 Co 0.2726 0 0.623 1 0.0
Si2 Si 0.497 0 0.1247 1 0.0
